data_9004359
loop_
_publ_author_name
'Grice, J. D.'
'Roberts, A. C.'

_publ_section_title
;
 Frankhawthorneite, a unique HCP framework structure of a cupric tellurate
;
_journal_name_full 'The Canadian Mineralogist'
_journal_page_first 649
_journal_page_last 653
_journal_volume 33
_journal_year 1995
_chemical_formula_sum 'Cu2 H2 O6 Te'
_chemical_name_mineral Frankhawthorneite
_space_group_IT_number 14
_symmetry_space_group_name_Hall '-P 2yn'
_symmetry_space_group_name_H-M 'P 1 21/n 1'
_cell_angle_alpha 90
_cell_angle_beta 98.74
_cell_angle_gamma 90
_cell_formula_units_Z 2
_cell_length_a 9.107
_cell_length_b 5.213
_cell_length_c 4.605
_cell_volume 216.083
_database_code_amcsd 0005433
_exptl_crystal_density_diffrn 5.421
_cod_original_formula_sum 'Cu2 Te O6 H2'
_cod_database_code 9004359

loop_
_space_group_symop_operation_xyz
x,y,z
1/2+x,1/2-y,1/2+z
1/2-x,1/2+y,1/2-z
-x,-y,-z

loop_
_atom_site_aniso_label
_atom_site_aniso_U_11
_atom_site_aniso_U_22
_atom_site_aniso_U_33
_atom_site_aniso_U_12
_atom_site_aniso_U_13
_atom_site_aniso_U_23
Cu 0.01150 0.00500 0.01010 0.00180 -0.00200 -0.00080
Te 0.00890 0.00480 0.00420 0.00080 0.00010 -0.00080
O1 0.00600 0.00900 0.00700 -0.00100 -0.00100 0.00200
O-H2 0.00700 0.00900 0.00500 0.00100 0.00100 0.00200
O3 0.01300 0.00500 0.00700 0.00200 -0.00200 0.00300

loop_
_atom_site_label
_atom_site_fract_x
_atom_site_fract_y
_atom_site_fract_z
_atom_site_type_symbol
_atom_site_attached_hydrogens
Cu 0.17800 0.53520 -0.00020 Cu 0
Te 0.00000 0.00000 0.00000 Te 0
O1 -0.01200 0.29700 0.24100 O 0
O-H2 0.62800 0.29900 0.26900 O 1
O3 0.32600 0.35600 0.27500 O 0

loop_
_cod_changelog_entry_id
_cod_changelog_entry_author
_cod_changelog_entry_date
_cod_changelog_entry_text
1
;cod-tools version 3.8.0
Id: cif_guess_AMCSD_atom_types 9574 2023-05-10 09:00:05Z saulius
;
2023-05-10T18:48:59+03:00
;Derived atom types and hydrogen counts
from atom names that follow the AMCSD naming convention
(Wat == water, O-H == hydroxyl).
;
2
;cod-tools version 3.10.1
Id: cif_fix_AMCSD_aniso_labels 10200 2024-08-01 14:09:44Z saulius
;
2024-08-02T12:20:34+03:00
;Changed the following '_atom_site_aniso_label' values:
'OH2' -> 'O-H2'
;

loop_
_cod_related_entry_id
_cod_related_entry_database
_cod_related_entry_code
1 AMCSD 0005433
